data_4063122
_journal_name_full Organometallics
_journal_year 2004
_chemical_formula_sum 'C54 H46 N4 Zn'
_chemical_formula_weight 816.376
_space_group_IT_number 15
_symmetry_cell_setting monoclinic
_symmetry_space_group_name_Hall '-C 2yc'
_symmetry_space_group_name_H-M 'C 1 2/c 1'
_cell_angle_alpha 90
_cell_angle_beta 105.1882
_cell_angle_gamma 90
_cell_formula_units_Z 4
_cell_length_a 20.6759(17)
_cell_length_b 7.0553(6)
_cell_length_c 29.289(2)
_cell_measurement_temperature 115(2)
_cell_volume 4123.4(6)
_diffrn_ambient_temperature 115(2)
_exptl_crystal_density_diffrn 1.315
_cod_original_sg_symbol_H-M 'C 2/c'
_cod_original_formula_sum 'C54 H46 N4 Zn1'
_cod_database_code 4063122

loop_
_symmetry_equiv_pos_as_xyz
x,y,z
1/2+x,1/2+y,z
-x,y,1/2-z
1/2-x,1/2+y,1/2-z
x,-y,1/2+z
1/2+x,1/2-y,1/2+z
-x,-y,-z
1/2-x,1/2-y,-z

loop_
_atom_site_label
_atom_site_type_symbol
_atom_site_fract_x
_atom_site_fract_y
_atom_site_fract_z
_atom_site_U_iso_or_equiv
_atom_site_adp_type
_atom_site_occupancy
_atom_site_disorder_group
_atom_site_disorder_assembly
ZN1 ZN 0.5 0.7835(2) 0.75 0.0349(6) Uani 1 0 .
N2 N 0.4188(3) 0.6256(9) 0.7536(2) 0.028(2) Uani 1 0 .
C3 C 0.4091(4) 0.5993(12) 0.7971(3) 0.031(3) Uani 1 0 .
C4 C 0.3459(4) 0.5573(12) 0.8035(3) 0.033(3) Uani 1 0 .
C5 C 0.2906(4) 0.5565(12) 0.7641(3) 0.027(3) Uani 1 0 .
C6 C 0.2246(4) 0.5431(13) 0.7688(3) 0.032(4) Uani 1 0 .
C7 C 0.1732(4) 0.5560(14) 0.7311(3) 0.038(4) Uani 1 0 .
C8 C 0.1819(4) 0.5873(13) 0.6858(3) 0.032(3) Uani 1 0 .
C9 C 0.2429(4) 0.6024(13) 0.6798(2) 0.032(3) Uani 1 0 .
C10 C 0.2998(4) 0.5844(13) 0.7191(2) 0.028(3) Uani 1 0 .
C11 C 0.3686(4) 0.6149(12) 0.7144(2) 0.025(3) Uani 1 0 .
C12 C 0.3820(3) 0.6333(13) 0.6684(3) 0.026(3) Uani 1 0 .
C13 C 0.3572(4) 0.4924(14) 0.6335(2) 0.031(3) Uani 1 0 .
C14 C 0.3291(4) 0.3145(13) 0.6429(2) 0.031(3) Uani 1 0 .
C15 C 0.3063(4) 0.1791(14) 0.6101(3) 0.041(4) Uani 1 0 .
C16 C 0.3083(4) 0.2076(18) 0.5632(3) 0.051(4) Uani 1 0 .
C17 C 0.3351(4) 0.3705(17) 0.5517(3) 0.047(4) Uani 1 0 .
C18 C 0.3599(4) 0.5172(14) 0.5858(3) 0.037(4) Uani 1 0 .
C19 C 0.3889(4) 0.6862(16) 0.5749(3) 0.047(4) Uani 1 0 .
C20 C 0.4172(4) 0.8146(15) 0.6088(3) 0.042(4) Uani 1 0 .
C21 C 0.4194(4) 0.7865(14) 0.6574(3) 0.032(3) Uani 1 0 .
N22 N 0.4552(3) 0.9042(11) 0.6911(2) 0.039(3) Uani 1 0 .
C23 C 0.4848(4) 1.0765(15) 0.6771(3) 0.054(4) Uani 1 0 .
C24 C 0.4456(6) 1.1583(18) 0.9466(3) 0.072(4) Uiso 1 0 .
C25 C 0.4783(9) 1.323(3) 0.9359(6) 0.058(6) Uiso 0.5 0 .
C26 C 0.4494(7) 1.496(2) 0.9318(4) 0.107(5) Uiso 1 0 .
C27 C 0.3703(12) 1.485(4) 0.9317(7) 0.058(7) Uiso 0.5 0 .
C28 C 0.3411(13) 1.299(5) 0.9378(8) 0.058(8) Uiso 0.5 0 .
C29 C 0.3809(12) 1.145(3) 0.9435(7) 0.055(6) Uiso 0.5 0 .
C30 C 0.3578(16) 0.974(5) 0.9517(9) 0.093(9) Uiso 0.5 0 .
C31 C 0.4051(10) 1.018(3) 0.9562(6) 0.050(5) Uiso 0.5 0 .
C32 C 0.3292(9) 1.073(3) 0.9500(6) 0.040(5) Uiso 0.5 0 .
C33 C 0.3068(7) 1.244(3) 0.9416(5) 0.025(4) Uiso 0.5 0 .
C34 C 0.3506(10) 1.385(4) 0.9345(6) 0.025(5) Uiso 0.5 0 .
C35 C 0.4171(8) 1.349(2) 0.9384(5) 0.029(4) Uiso 0.5 0 .
H1 H 0.446 0.6052 0.8243 0.0399 Uiso 1 0 .
H2 H 0.3421 0.5332 0.8345 0.0384 Uiso 1 0 .
H3 H 0.2178 0.5176 0.7993 0.0366 Uiso 1 0 .
H4 H 0.1275 0.5392 0.7345 0.0414 Uiso 1 0 .
H5 H 0.1431 0.5967 0.6592 0.0388 Uiso 1 0 .
H6 H 0.2496 0.6254 0.6493 0.0343 Uiso 1 0 .
H7 H 0.3279 0.291 0.6746 0.0369 Uiso 1 0 .
H8 H 0.2894 0.063 0.6177 0.0451 Uiso 1 0 .
H9 H 0.2943 0.1144 0.5391 0.0548 Uiso 1 0 .
H10 H 0.3382 0.3933 0.5196 0.0513 Uiso 1 0 .
H11 H 0.3883 0.7123 0.5422 0.051 Uiso 1 0 .
H12 H 0.4368 0.9253 0.5992 0.0499 Uiso 1 0 .
H13 H 0.5215 1.0372 0.6624 0.0774 Uiso 1 0 .
H14 H 0.5043 1.1548 0.7044 0.0774 Uiso 1 0 .
H15 H 0.4516 1.147 0.6535 0.0774 Uiso 1 0 .

loop_
_atom_site_aniso_label
_atom_site_aniso_U_11
_atom_site_aniso_U_22
_atom_site_aniso_U_33
_atom_site_aniso_U_12
_atom_site_aniso_U_13
_atom_site_aniso_U_23
ZN1 0.0266(19) 0.0320(12) 0.040(5) 0 -0.0011(6) 0
N2 0.034(5) 0.021(4) 0.026(5) -0.004(3) 0.003(3) 0.001(3)
C3 0.033(5) 0.026(6) 0.027(6) 0.000(4) -0.003(4) -0.002(4)
C4 0.049(7) 0.023(6) 0.030(6) 0.003(5) 0.013(4) 0.001(4)
C5 0.037(6) 0.021(5) 0.023(5) -0.001(4) 0.004(4) -0.009(4)
C6 0.042(6) 0.028(6) 0.031(6) -0.002(5) 0.020(4) -0.002(4)
C7 0.029(5) 0.029(6) 0.055(9) 0.002(5) 0.011(5) -0.002(5)
C8 0.019(5) 0.033(6) 0.045(8) -0.006(4) 0.009(4) 0.003(5)
C9 0.036(6) 0.030(6) 0.028(6) -0.015(5) 0.005(4) 0.000(4)
C10 0.029(5) 0.027(6) 0.024(5) 0.002(4) -0.001(4) -0.002(4)
C11 0.027(5) 0.019(5) 0.022(5) 0.003(4) -0.002(3) 0.003(4)
C12 0.016(4) 0.030(6) 0.030(6) 0.002(4) 0.003(3) 0.005(4)
C13 0.019(4) 0.052(7) 0.020(5) 0.008(4) 0.003(3) 0.007(4)
C14 0.035(5) 0.036(6) 0.022(5) 0.001(5) 0.008(4) -0.003(4)
C15 0.053(7) 0.044(7) 0.021(5) 0.004(5) 0.000(4) -0.006(4)
C16 0.055(7) 0.043(7) 0.051(9) 0.005(7) 0.006(5) -0.011(6)
C17 0.050(7) 0.058(8) 0.026(6) 0.015(6) -0.001(4) -0.006(5)
C18 0.029(5) 0.045(7) 0.036(7) 0.009(5) 0.006(4) 0.011(5)
C19 0.039(6) 0.062(8) 0.037(7) 0.004(6) 0.003(4) 0.017(6)
C20 0.026(5) 0.048(7) 0.044(8) -0.002(5) -0.001(4) 0.021(5)
C21 0.027(5) 0.029(5) 0.037(7) 0.010(5) 0.000(4) 0.014(5)
N22 0.026(4) 0.050(6) 0.036(6) -0.009(4) 0.001(3) 0.013(4)
C23 0.022(5) 0.058(8) 0.074(11) -0.008(5) 0.000(4) 0.023(6)

loop_
_geom_bond_atom_site_label_1
_geom_bond_atom_site_label_2
_geom_bond_distance
_geom_bond_site_symmetry_1
_geom_bond_site_symmetry_2
_geom_bond_publ_flag
ZN1 N2 2.041(6) . . no
ZN1 N2 2.041(6) . 3_656 no
ZN1 N22 1.929(6) . . no
ZN1 N22 1.929(6) . 3_656 no
N2 C3 1.355(9) . . no
N2 C11 1.332(8) . . no
N22 C21 1.352(10) . . no
N22 C23 1.467(11) . . no
C3 C4 1.399(10) . . no
C3 H1 0.948(7) . . no
C4 C5 1.396(10) . . no
C4 H2 0.948(8) . . no
C5 C6 1.409(10) . . no
C5 C10 1.394(10) . . no
C6 C7 1.321(10) . . no
C6 H3 0.956(7) . . no
C7 C8 1.401(10) . . no
C7 H4 0.983(8) . . no
C8 C9 1.324(10) . . no
C8 H5 0.963(7) . . no
C9 C10 1.419(9) . . no
C9 H6 0.955(7) . . no
C10 C11 1.481(10) . . no
C11 C12 1.450(10) . . no
C12 C13 1.422(11) . . no
C12 C21 1.415(11) . . no
C13 C14 1.440(12) . . no
C13 C18 1.424(10) . . no
C14 C15 1.348(11) . . no
C14 H7 0.950(7) . . no
C15 C16 1.400(11) . . no
C15 H8 0.940(10) . . no
C16 C17 1.357(14) . . no
C16 H9 0.954(10) . . no
C17 C18 1.436(13) . . no
C17 H10 0.973(9) . . no
C18 C19 1.408(13) . . no
C19 C20 1.359(12) . . no
C19 H11 0.971(8) . . no
C20 C21 1.426(10) . . no
C20 H12 0.956(9) . . no
C23 H13 1.005(9) . . no
C23 H14 0.969(10) . . no
C23 H15 0.973(8) . . no
C24 C25 1.42(2) . . no
C24 C29 1.32(2) . . no
C24 C31 1.37(2) . . no
C24 C35 1.467(19) . . no
C25 C26 1.35(2) . . no
C25 C35 1.30(2) . . no
C26 C27 1.64(2) . . no
C26 C35 1.28(2) . . no
C27 C28 1.47(4) . . no
C27 C34 0.83(3) . . no
C27 C35 1.34(3) . . no
C28 C29 1.35(3) . . no
C28 C32 1.67(4) . . no
C28 C33 0.84(3) . . no
C28 C34 0.65(3) . . no
C28 C35 1.61(3) . . no
C29 C30 1.34(4) . . no
C29 C31 1.05(3) . . no
C29 C32 1.24(3) . . no
C29 C33 1.67(3) . . no
C29 C34 1.80(3) . . no
C29 C35 1.65(3) . . no
C30 C31 1.00(3) . . no
C30 C32 0.91(3) . . no
C31 C32 1.58(3) . . no
C32 C33 1.29(3) . . no
C33 C34 1.40(3) . . no
C34 C35 1.37(2) . . no
